data_7029880
loop_
_publ_author_name
'Kriechbaum, Margit'
'Otte, Daniela'
'List, Manuela'
'Monkowius, Uwe'

_publ_section_title
;
 Facile oxidation of NHC-Au(i) to NHC-Au(iii) complexes by CsBr3.
;
_journal_issue 23
_journal_name_full 'Dalton transactions (Cambridge, England : 2003)'
_journal_page_first 8781
_journal_page_last 8791
_journal_paper_doi 10.1039/c4dt00695j
_journal_volume 43
_journal_year 2014
_chemical_formula_sum 'C14 H14 N2'
_chemical_formula_weight 210.27
_chemical_name_systematic 2,6-Dimethyl-N-(2-pyridinylmethylene)phenylamine
_space_group_crystal_system monoclinic
_space_group_IT_number 14
_space_group_name_Hall '-P 2ybc'
_space_group_name_H-M_alt 'P 1 21/c 1'
_symmetry_space_group_name_Hall '-P 2ybc'
_symmetry_space_group_name_H-M 'P 1 21/c 1'
_atom_sites_solution_hydrogens geom
_atom_sites_solution_primary direct
_atom_sites_solution_secondary difmap
_audit_creation_method 'APEX2 v2010.1-2'
_cell_angle_alpha 90
_cell_angle_beta 97.596(4)
_cell_angle_gamma 90
_cell_formula_units_Z 8
_cell_length_a 10.2806(13)
_cell_length_b 11.5990(14)
_cell_length_c 19.760(2)
_cell_measurement_reflns_used 3869
_cell_measurement_temperature 200.(2)
_cell_measurement_theta_max 22.36
_cell_measurement_theta_min 2.66
_cell_volume 2335.6(5)
_computing_cell_refinement 'SAINT Version 7.68A (Bruker, 2009)'
_computing_data_collection 'APEX2 Version 2009.9 (Bruker)'
_computing_data_reduction 'SAINT (Bruker, 2009)'
_computing_molecular_graphics 'ORTEP-3 for Windows version 2.02 (Farrugia, 1997)'
_computing_publication_material 'SHELXL-97 and publCIF (Westrip, 2010)'
_computing_structure_refinement 'SHELXL-97 (Sheldrick, 2008)'
_computing_structure_solution 'SHELXS-97 (Sheldrick, 2008)'
_diffrn_ambient_temperature 200.(2)
_diffrn_detector_area_resol_mean 8.3330
_diffrn_measured_fraction_theta_full 0.994
_diffrn_measured_fraction_theta_max 0.994
_diffrn_measurement_device_type 'SMART X2S'
_diffrn_measurement_method omega-scan
_diffrn_radiation_monochromator 'doubly curved silicon crystal'
_diffrn_radiation_source 'sealed MicroFocus tube'
_diffrn_radiation_type 'Mo K\a'
_diffrn_radiation_wavelength 0.71073
_diffrn_reflns_av_R_equivalents 0.0554
_diffrn_reflns_av_sigmaI/netI 0.0373
_diffrn_reflns_limit_h_max 11
_diffrn_reflns_limit_h_min -11
_diffrn_reflns_limit_k_max 12
_diffrn_reflns_limit_k_min -12
_diffrn_reflns_limit_l_max 21
_diffrn_reflns_limit_l_min -21
_diffrn_reflns_number 21615
_diffrn_reflns_theta_full 23.07
_diffrn_reflns_theta_max 23.07
_diffrn_reflns_theta_min 2.00
_exptl_absorpt_coefficient_mu 0.072
_exptl_absorpt_correction_T_max 0.98
_exptl_absorpt_correction_T_min 0.97
_exptl_absorpt_correction_type multi-scan
_exptl_absorpt_process_details 'SADABS V2008/1 (Bruker AXS)'
_exptl_crystal_colour yellow
_exptl_crystal_density_diffrn 1.196
_exptl_crystal_density_method 'not measured'
_exptl_crystal_description cubic
_exptl_crystal_F_000 896
_exptl_crystal_size_max 0.41
_exptl_crystal_size_mid 0.37
_exptl_crystal_size_min 0.32
_refine_diff_density_max 0.211
_refine_diff_density_min -0.191
_refine_ls_extinction_method none
_refine_ls_goodness_of_fit_ref 1.028
_refine_ls_hydrogen_treatment constr
_refine_ls_matrix_type full
_refine_ls_number_parameters 293
_refine_ls_number_reflns 3251
_refine_ls_number_restraints 0
_refine_ls_restrained_S_all 1.028
_refine_ls_R_factor_all 0.0714
_refine_ls_R_factor_gt 0.0453
_refine_ls_shift/su_max 0.021
_refine_ls_shift/su_mean 0.000
_refine_ls_structure_factor_coef Fsqd
_refine_ls_weighting_details 'calc w=1/[\s^2^(Fo^2^)+(0.0619P)^2^+0.4890P] where P=(Fo^2^+2Fc^2^)/3'
_refine_ls_weighting_scheme calc
_refine_ls_wR_factor_gt 0.1123
_refine_ls_wR_factor_ref 0.1282
_reflns_number_gt 2277
_reflns_number_total 3251
_reflns_threshold_expression >2sigma(I)
_cod_data_source_file c4dt00695j2.cif
_cod_data_source_block I
_cod_depositor_comments 'Adding full bibliography for 7029880--7029888.cif.'
_cod_database_code 7029880

loop_
_space_group_symop_operation_xyz
'x, y, z'
'-x, y+1/2, -z+1/2'
'-x, -y, -z'
'x, -y-1/2, z-1/2'

loop_
_atom_site_type_symbol
_atom_site_label
_atom_site_fract_x
_atom_site_fract_y
_atom_site_fract_z
_atom_site_U_iso_or_equiv
_atom_site_adp_type
_atom_site_calc_flag
_atom_site_refinement_flags
_atom_site_occupancy
N N1 0.54687(18) 0.56167(15) 0.11334(9) 0.0457(5) Uani d . 1
N N2 0.78066(19) 0.77359(16) 0.17237(9) 0.0505(5) Uani d . 1
N N3 0.05117(17) 0.16590(14) 0.10514(9) 0.0423(5) Uani d . 1
N N4 0.27603(18) -0.04381(15) 0.17736(9) 0.0462(5) Uani d . 1
C C1 0.4642(3) 0.2179(2) 0.15166(13) 0.0643(8) Uani d . 1
H H1 0.4442 0.1394 0.1594 0.077 Uiso calc R 1
C C2 0.5483(3) 0.2462(2) 0.10546(13) 0.0586(7) Uani d . 1
H H2 0.5869 0.1867 0.0818 0.07 Uiso calc R 1
C C3 0.5775(2) 0.36021(19) 0.09293(11) 0.0470(6) Uani d . 1
C C4 0.5213(2) 0.44534(18) 0.12938(10) 0.0407(5) Uani d . 1
C C5 0.6382(2) 0.61417(18) 0.14845(11) 0.0386(5) Uani d . 1
H H5 0.6834 0.5771 0.1876 0.046 Uiso calc R 1
C C6 0.6783(2) 0.73129(17) 0.13137(11) 0.0380(5) Uani d . 1
C C7 0.6181(2) 0.7899(2) 0.07559(12) 0.0510(6) Uani d . 1
H H7 0.5449 0.7572 0.0477 0.061 Uiso calc R 1
C C8 0.6653(3) 0.8969(2) 0.06047(13) 0.0607(7) Uani d . 1
H H8 0.6257 0.939 0.0219 0.073 Uiso calc R 1
C C9 0.7700(2) 0.9411(2) 0.10214(13) 0.0573(7) Uani d . 1
H H9 0.8047 1.0147 0.0933 0.069 Uiso calc R 1
C C10 0.4096(3) 0.3039(2) 0.18644(12) 0.0586(7) Uani d . 1
H H10 0.3519 0.2838 0.2184 0.07 Uiso calc R 1
C C11 0.4361(2) 0.41826(19) 0.17633(11) 0.0481(6) Uani d . 1
C C12 0.3739(3) 0.5094(2) 0.21526(12) 0.0656(7) Uani d . 1
H H12A 0.2935 0.5371 0.1879 0.098 Uiso calc R 1
H H12B 0.4352 0.5737 0.2252 0.098 Uiso calc R 1
H H12C 0.3522 0.4768 0.2582 0.098 Uiso calc R 1
C C13 0.8235(2) 0.8773(2) 0.15658(13) 0.0586(7) Uani d . 1
H H13 0.8963 0.9089 0.1853 0.07 Uiso calc R 1
C C14 0.6666(2) 0.3911(2) 0.04209(13) 0.0613(7) Uani d . 1
H H14A 0.692 0.321 0.0195 0.092 Uiso calc R 1
H H14B 0.7452 0.429 0.0654 0.092 Uiso calc R 1
H H14C 0.6211 0.4436 0.008 0.092 Uiso calc R 1
C C15 -0.0162(3) 0.5131(2) 0.14193(12) 0.0591(7) Uani d . 1
H H15 -0.0309 0.5925 0.15 0.071 Uiso calc R 1
C C16 0.0564(2) 0.48054(19) 0.09133(12) 0.0531(6) Uani d . 1
H H16 0.0908 0.5379 0.0643 0.064 Uiso calc R 1
C C17 0.0800(2) 0.36570(18) 0.07938(11) 0.0433(6) Uani d . 1
C C18 0.0279(2) 0.28365(17) 0.11982(10) 0.0396(5) Uani d . 1
C C19 0.1344(2) 0.11218(17) 0.14588(11) 0.0382(5) Uani d . 1
H H19 0.1716 0.1497 0.1866 0.046 Uiso calc R 1
C C20 0.1762(2) -0.00558(17) 0.13317(10) 0.0356(5) Uani d . 1
C C21 0.3219(2) -0.14846(19) 0.16562(12) 0.0529(6) Uani d . 1
H H21 0.3937 -0.1769 0.1963 0.063 Uiso calc R 1
C C22 0.2724(2) -0.2173(2) 0.11236(12) 0.0527(6) Uani d . 1
H H22 0.3093 -0.291 0.1061 0.063 Uiso calc R 1
C C23 -0.0672(2) 0.4311(2) 0.18048(12) 0.0555(7) Uani d . 1
H H23 -0.1176 0.4546 0.215 0.067 Uiso calc R 1
C C24 -0.0475(2) 0.31471(19) 0.17057(11) 0.0456(6) Uani d . 1
C C25 -0.1077(3) 0.2264(2) 0.21242(12) 0.0640(7) Uani d . 1
H H25A -0.0383 0.1866 0.2423 0.096 Uiso calc R 1
H H25B -0.1572 0.1704 0.182 0.096 Uiso calc R 1
H H25C -0.167 0.2647 0.2403 0.096 Uiso calc R 1
C C26 0.1685(2) -0.1776(2) 0.06841(12) 0.0545(7) Uani d . 1
H H26 0.131 -0.2236 0.0311 0.065 Uiso calc R 1
C C27 0.1195(2) -0.07080(19) 0.07906(11) 0.0478(6) Uani d . 1
H H27 0.0467 -0.0417 0.0493 0.057 Uiso calc R 1
C C28 0.1629(2) 0.3301(2) 0.02612(12) 0.0550(7) Uani d . 1
H H28A 0.1752 0.396 -0.0034 0.082 Uiso calc R 1
H H28B 0.1193 0.2675 -0.0014 0.082 Uiso calc R 1
H H28C 0.2486 0.3035 0.0483 0.082 Uiso calc R 1

loop_
_atom_site_aniso_label
_atom_site_aniso_U_11
_atom_site_aniso_U_22
_atom_site_aniso_U_33
_atom_site_aniso_U_12
_atom_site_aniso_U_13
_atom_site_aniso_U_23
N1 0.0463(12) 0.0425(11) 0.0453(11) -0.0086(9) -0.0051(9) 0.0044(9)
N2 0.0483(12) 0.0463(12) 0.0551(12) -0.0098(10) 0.0007(10) -0.0076(10)
N3 0.0445(11) 0.0398(11) 0.0413(11) 0.0065(9) 0.0011(9) 0.0017(9)
N4 0.0468(12) 0.0387(11) 0.0503(11) 0.0084(9) -0.0040(9) 0.0044(9)
C1 0.075(2) 0.0453(16) 0.0643(17) -0.0143(14) -0.0240(16) 0.0125(14)
C2 0.0598(17) 0.0459(15) 0.0631(16) 0.0030(13) -0.0175(14) -0.0054(13)
C3 0.0427(14) 0.0466(15) 0.0470(13) -0.0033(11) -0.0113(11) -0.0022(11)
C4 0.0380(13) 0.0403(13) 0.0395(12) -0.0060(10) -0.0106(10) 0.0041(10)
C5 0.0378(13) 0.0394(13) 0.0383(12) 0.0020(10) 0.0038(10) -0.0010(10)
C6 0.0357(13) 0.0392(13) 0.0404(12) -0.0003(10) 0.0097(10) -0.0068(11)
C7 0.0454(15) 0.0496(15) 0.0567(15) -0.0051(12) 0.0024(12) 0.0016(12)
C8 0.0613(17) 0.0520(16) 0.0685(17) -0.0032(13) 0.0078(14) 0.0098(13)
C9 0.0595(17) 0.0395(14) 0.0753(18) -0.0089(12) 0.0179(15) -0.0046(13)
C10 0.0665(18) 0.0574(17) 0.0472(15) -0.0228(14) -0.0100(13) 0.0091(13)
C11 0.0512(15) 0.0504(15) 0.0384(13) -0.0126(11) -0.0099(11) 0.0047(11)
C12 0.0708(19) 0.0706(18) 0.0569(16) -0.0127(15) 0.0142(14) -0.0062(14)
C13 0.0567(16) 0.0507(16) 0.0675(17) -0.0159(13) 0.0051(14) -0.0111(14)
C14 0.0533(16) 0.0708(18) 0.0580(15) 0.0008(13) 0.0011(13) -0.0121(14)
C15 0.0758(19) 0.0409(14) 0.0533(15) 0.0146(13) -0.0184(14) -0.0097(13)
C16 0.0572(16) 0.0415(14) 0.0555(15) 0.0022(12) -0.0114(13) 0.0042(12)
C17 0.0421(13) 0.0398(13) 0.0444(13) 0.0060(10) -0.0076(11) 0.0033(11)
C18 0.0414(13) 0.0368(13) 0.0371(12) 0.0099(10) -0.0072(10) -0.0015(10)
C19 0.0373(13) 0.0373(12) 0.0393(12) -0.0002(10) 0.0023(10) 0.0015(10)
C20 0.0341(12) 0.0369(12) 0.0360(12) 0.0008(10) 0.0053(10) 0.0046(10)
C21 0.0514(15) 0.0471(15) 0.0570(15) 0.0130(12) -0.0044(12) 0.0061(12)
C22 0.0581(17) 0.0413(14) 0.0588(15) 0.0110(12) 0.0078(13) -0.0037(12)
C23 0.0650(17) 0.0581(17) 0.0397(13) 0.0246(13) -0.0071(12) -0.0067(12)
C24 0.0489(15) 0.0479(14) 0.0377(12) 0.0134(11) -0.0033(11) -0.0002(11)
C25 0.0690(18) 0.0722(18) 0.0532(15) 0.0146(14) 0.0174(14) 0.0088(13)
C26 0.0581(16) 0.0493(15) 0.0540(15) 0.0079(12) -0.0006(13) -0.0119(12)
C27 0.0448(14) 0.0495(15) 0.0472(13) 0.0090(11) -0.0007(11) 0.0006(11)
C28 0.0543(16) 0.0548(15) 0.0555(15) 0.0050(12) 0.0060(12) 0.0105(12)

loop_
_atom_type_symbol
_atom_type_description
_atom_type_scat_dispersion_real
_atom_type_scat_dispersion_imag
_atom_type_scat_source
C C 0.0033 0.0016 'International Tables Vol C Tables 4.2.6.8 and 6.1.1.4'
H H 0.0000 0.0000 'International Tables Vol C Tables 4.2.6.8 and 6.1.1.4'
N N 0.0061 0.0033 'International Tables Vol C Tables 4.2.6.8 and 6.1.1.4'

loop_
_geom_angle_atom_site_label_1
_geom_angle_atom_site_label_2
_geom_angle_atom_site_label_3
_geom_angle
C5 N1 C4 119.16(18)
C13 N2 C6 116.7(2)
C19 N3 C18 117.58(18)
C20 N4 C21 116.65(19)
C10 C1 C2 119.5(2)
C10 C1 H1 120.3
C2 C1 H1 120.3
C1 C2 C3 121.1(2)
C1 C2 H2 119.5
C3 C2 H2 119.5
C2 C3 C4 118.0(2)
C2 C3 C14 121.1(2)
C4 C3 C14 120.8(2)
C3 C4 C11 121.7(2)
C3 C4 N1 117.21(19)
C11 C4 N1 121.0(2)
N1 C5 C6 122.4(2)
N1 C5 H5 118.8
C6 C5 H5 118.8
N2 C6 C7 122.8(2)
N2 C6 C5 115.00(19)
C7 C6 C5 122.1(2)
C6 C7 C8 119.0(2)
C6 C7 H7 120.5
C8 C7 H7 120.5
C9 C8 C7 118.6(2)
C9 C8 H8 120.7
C7 C8 H8 120.7
C13 C9 C8 118.5(2)
C13 C9 H9 120.8
C8 C9 H9 120.8
C1 C10 C11 121.8(2)
C1 C10 H10 119.1
C11 C10 H10 119.1
C10 C11 C4 117.9(2)
C10 C11 C12 120.0(2)
C4 C11 C12 122.1(2)
C11 C12 H12A 109.5
C11 C12 H12B 109.5
H12A C12 H12B 109.5
C11 C12 H12C 109.5
H12A C12 H12C 109.5
H12B C12 H12C 109.5
N2 C13 C9 124.4(2)
N2 C13 H13 117.8
C9 C13 H13 117.8
C3 C14 H14A 109.5
C3 C14 H14B 109.5
H14A C14 H14B 109.5
C3 C14 H14C 109.5
H14A C14 H14C 109.5
H14B C14 H14C 109.5
C23 C15 C16 119.9(2)
C23 C15 H15 120.0
C16 C15 H15 120.0
C15 C16 C17 120.9(2)
C15 C16 H16 119.6
C17 C16 H16 119.6
C16 C17 C18 118.1(2)
C16 C17 C28 121.0(2)
C18 C17 C28 120.82(19)
C24 C18 C17 121.90(19)
C24 C18 N3 121.30(19)
C17 C18 N3 116.76(18)
N3 C19 C20 122.8(2)
N3 C19 H19 118.6
C20 C19 H19 118.6
N4 C20 C27 122.49(19)
N4 C20 C19 114.61(18)
C27 C20 C19 122.9(2)
N4 C21 C22 124.2(2)
N4 C21 H21 117.9
C22 C21 H21 117.9
C26 C22 C21 118.3(2)
C26 C22 H22 120.9
C21 C22 H22 120.9
C15 C23 C24 121.8(2)
C15 C23 H23 119.1
C24 C23 H23 119.1
C23 C24 C18 117.4(2)
C23 C24 C25 120.6(2)
C18 C24 C25 122.0(2)
C24 C25 H25A 109.5
C24 C25 H25B 109.5
H25A C25 H25B 109.5
C24 C25 H25C 109.5
H25A C25 H25C 109.5
H25B C25 H25C 109.5
C22 C26 C27 118.8(2)
C22 C26 H26 120.6
C27 C26 H26 120.6
C26 C27 C20 119.5(2)
C26 C27 H27 120.3
C20 C27 H27 120.3
C17 C28 H28A 109.5
C17 C28 H28B 109.5
H28A C28 H28B 109.5
C17 C28 H28C 109.5
H28A C28 H28C 109.5
H28B C28 H28C 109.5

loop_
_geom_bond_atom_site_label_1
_geom_bond_atom_site_label_2
_geom_bond_distance
N1 C5 1.250(3)
N1 C4 1.419(3)
N2 C13 1.333(3)
N2 C6 1.334(3)
N3 C19 1.259(2)
N3 C18 1.423(3)
N4 C20 1.333(3)
N4 C21 1.334(3)
C1 C10 1.373(3)
C1 C2 1.378(4)
C1 H1 0.95
C2 C3 1.385(3)
C2 H2 0.95
C3 C4 1.392(3)
C3 C14 1.490(3)
C4 C11 1.393(3)
C5 C6 1.472(3)
C5 H5 0.95
C6 C7 1.371(3)
C7 C8 1.380(3)
C7 H7 0.95
C8 C9 1.366(3)
C8 H8 0.95
C9 C13 1.360(3)
C9 H9 0.95
C10 C11 1.374(3)
C10 H10 0.95
C11 C12 1.499(3)
C12 H12A 0.98
C12 H12B 0.98
C12 H12C 0.98
C13 H13 0.95
C14 H14A 0.98
C14 H14B 0.98
C14 H14C 0.98
C15 C23 1.366(3)
C15 C16 1.378(3)
C15 H15 0.95
C16 C17 1.380(3)
C16 H16 0.95
C17 C18 1.395(3)
C17 C28 1.497(3)
C18 C24 1.393(3)
C19 C20 1.464(3)
C19 H19 0.95
C20 C27 1.375(3)
C21 C22 1.365(3)
C21 H21 0.95
C22 C26 1.364(3)
C22 H22 0.95
C23 C24 1.383(3)
C23 H23 0.95
C24 C25 1.500(3)
C25 H25A 0.98
C25 H25B 0.98
C25 H25C 0.98
C26 C27 1.365(3)
C26 H26 0.95
C27 H27 0.95
C28 H28A 0.98
C28 H28B 0.98
C28 H28C 0.98
